data_1576735
loop_
_publ_author_name
'Wei, Zheng-Wei'
'Cai, Qing-Yun'
'Yang, Li-Miao'
'Huo, Yu-Xuan'
'Li, Ze-Long'
'Gong, Xue-Qing'
'Chen, Zhi-Min'

_publ_section_title
;
 Chiral Lewis base/Lewis acid/Br&#xf8;nsted acid cooperative catalysis
 enabled regio- and enantioselective electrophilic
 sulfenylation/semipinacol rearrangement of allenols.
;
_journal_issue 5
_journal_name_full 'Chemical science'
_journal_page_first 2802
_journal_page_last 2810
_journal_paper_doi 10.1039/d5sc06981e
_journal_volume 17
_journal_year 2026
_chemical_absolute_configuration R
_chemical_formula_moiety 'C20 H16 Br F3 O S'
_chemical_formula_sum 'C20 H16 Br F3 O S'
_chemical_formula_weight 441.30
_space_group_crystal_system orthorhombic
_space_group_IT_number 19
_space_group_name_Hall 'P 2ac 2ab'
_space_group_name_H-M_alt 'P 21 21 21'
_atom_sites_solution_hydrogens geom
_atom_sites_solution_primary dual
_audit_creation_date 2025-06-05
_audit_creation_method
;
Olex2 1.5-ac6-020
(compiled 2024.02.14 svn.r2f8d729c for Rigaku Oxford Diffraction, GUI svn.r6966)
;
_audit_update_record
;
2025-07-10 deposited with the CCDC.	2025-12-05 downloaded from the CCDC.
;
_cell_angle_alpha 90
_cell_angle_beta 90
_cell_angle_gamma 90
_cell_formula_units_Z 4
_cell_length_a 7.01707(12)
_cell_length_b 9.66742(17)
_cell_length_c 27.4191(5)
_cell_measurement_reflns_used 14903
_cell_measurement_temperature 99.8(9)
_cell_measurement_theta_max 76.7380
_cell_measurement_theta_min 3.1790
_cell_volume 1860.03(6)
_computing_cell_refinement 'CrysAlisPro 1.171.43.141a (Rigaku OD, 2024)'
_computing_data_collection 'CrysAlisPro system (CCD 43.141a 64-bit (release 04-10-2024))'
_computing_data_reduction 'CrysAlisPro 1.171.43.141a (Rigaku OD, 2024)'
_computing_molecular_graphics 'Olex2 1.5-ac6-020 (Dolomanov et al., 2009)'
_computing_publication_material 'Olex2 1.5-ac6-020 (Dolomanov et al., 2009)'
_computing_structure_refinement 'SHELXL 2018/3 (Sheldrick, 2015)'
_computing_structure_solution 'SHELXT  (Sheldrick, 2015)'
_diffrn_ambient_environment N~2~
_diffrn_ambient_temperature 99.8(9)
_diffrn_detector 'Hybrid Pixel Array Detector'
_diffrn_detector_area_resol_mean 10.0000
_diffrn_detector_type HyPix
_diffrn_measured_fraction_theta_full 0.996
_diffrn_measured_fraction_theta_max 0.978
_diffrn_measurement_details
;
List of Runs (angles in degrees, time in seconds):

  # Type    Start    End  Width  t~exp~   \w     \q     \k     \f   Frames
#--------------------------------------------------------------------------
  1  \w   -167.00-125.00   0.50    0.05    -- -101.00-117.00 -41.00   84
  2  \w   -121.00 -80.00   0.50    0.05    -- -101.00-117.00 -41.00   82
  3  \w   -173.00-103.00   0.50    0.05    -- -101.00 -22.00 160.00  140
  4  \w    -90.00 -41.00   0.50    0.05    -- -101.00 106.00 143.00   98
  5  \w    -63.00 -30.00   0.50    0.05    -- -101.00  57.00   0.00   66
  6  \w    -36.00 -10.00   0.50    0.05    --  -47.95  37.00  60.00   52
  7  \w     -4.00  21.00   0.50    0.05    --  -47.95  19.00  60.00   50
  8  \w      2.00  27.00   0.50    0.05    --  -47.95  19.00 150.00   50
  9  \w   -120.00 -72.00   0.50    0.05    --  -47.95   0.00-120.00   96
 10  \w     81.00 106.00   0.50    0.05    --  107.11-106.00  44.00   50
 11  \w     44.00  70.00   0.50    0.05    --  107.11 -57.00  90.00   52
 12  \w    -15.00  23.00   0.50    0.05    --   47.95 -22.00 160.00   76
 13  \w     41.00  66.00   0.50    0.05    --  107.11 -57.00 -90.00   50
 14  \w    151.00 177.00   0.50    0.05    --  107.11   0.00-120.00   52
 15  \w   -119.00 -87.00   0.50    0.08    --  -47.95   0.00-150.00   64
 16  \w   -100.00 -72.00   0.50    0.08    --  -47.95   0.00 -60.00   56
 17  \w    -11.00  17.00   0.50    0.08    --  -47.95  19.00-180.00   56
 18  \w    -69.00 -30.00   0.50    0.08    --  -47.95  77.00  90.00   78
 19  \w     -6.00  22.00   0.50    0.08    --  -47.95  19.00 -30.00   56
 20  \w     -2.00  28.00   0.50    0.08    --  -47.95  19.00  30.00   60
 21  \w     -6.00  20.00   0.50    0.08    --  -47.95  77.00  90.00   52
 22  \w     20.00  85.00   0.50    0.08    --   47.95-125.00-120.00  130
 23  \w    -63.00 -33.00   0.50    0.22    -- -101.00 125.00  30.00   60
 24  \w    -56.00 -28.00   0.50    0.22    -- -101.00  57.00 150.00   56
 25  \w   -163.00 -92.00   0.50    0.22    -- -101.00 -57.00-120.00  142
 26  \w   -111.00 -86.00   0.50    0.22    -- -101.00 125.00  30.00   50
 27  \w   -108.00 -73.00   0.50    0.22    -- -101.00 109.00 -17.36   70
 28  \w    -66.00 -40.00   0.50    0.22    -- -101.00 109.00 -17.36   52
 29  \w     37.00  62.00   0.50    0.22    --  107.11 -57.00 150.00   50
 30  \w     39.00  65.00   0.50    0.22    --  107.11-125.00-150.00   52
 31  \w     80.00 106.00   0.50    0.22    --  107.11 -99.00 120.00   52
 32  \w     37.00  67.00   0.50    0.22    --  107.11 -99.00  60.00   60
 33  \w     48.00 106.00   0.50    0.22    --  107.11 -99.00-150.00  116
 34  \w    101.00 174.00   0.50    0.22    --  107.11  77.00   0.00  146
 35  \w     35.00  60.00   0.50    0.22    --  107.11 -57.00  30.00   50
 36  \w     41.00  66.00   0.50    0.22    --  107.11 -57.00 -60.00   50
 37  \w     35.00  70.00   0.50    0.22    --  107.11 -57.00 -30.00   70
 38  \w     50.00  76.00   0.50    0.22    --  107.11 -99.00 120.00   52
 39  \w     67.00  98.00   0.50    0.22    --  107.11 -99.00 -90.00   62
 40  \w    135.00 176.00   0.50    0.22    --  107.11 125.00  60.00   82
 41  \w     37.00  63.00   0.50    0.22    --  107.11 -99.00 -90.00   52
 42  \w     78.00 103.00   0.50    0.22    --  107.11-125.00-150.00   50
 43  \w     82.00 108.00   0.50    0.22    --  107.11 125.00  60.00   52
 44  \w    116.00 170.00   0.50    0.22    --  107.11   0.00 -60.00  108
 45  \w     44.00  70.00   0.50    0.22    --  107.11 -57.00-120.00   52
;
_diffrn_measurement_device 'four-circle diffractometer'
_diffrn_measurement_device_type 'XtaLAB Synergy R, HyPix'
_diffrn_measurement_method '\w scans'
_diffrn_orient_matrix_type 'CrysAlisPro convention (1999,Acta A55,543-557)'
_diffrn_orient_matrix_UB_11 0.0283947000
_diffrn_orient_matrix_UB_12 0.1577210000
_diffrn_orient_matrix_UB_13 -0.0036810000
_diffrn_orient_matrix_UB_21 0.0559378000
_diffrn_orient_matrix_UB_22 0.0050178000
_diffrn_orient_matrix_UB_23 0.0543246000
_diffrn_orient_matrix_UB_31 0.2103520000
_diffrn_orient_matrix_UB_32 -0.0223988000
_diffrn_orient_matrix_UB_33 -0.0138667000
_diffrn_radiation_monochromator mirror
_diffrn_radiation_probe x-ray
_diffrn_radiation_type 'Cu K\a'
_diffrn_radiation_wavelength 1.54184
_diffrn_reflns_av_R_equivalents 0.0388
_diffrn_reflns_av_unetI/netI 0.0222
_diffrn_reflns_Laue_measured_fraction_full 0.996
_diffrn_reflns_Laue_measured_fraction_max 0.978
_diffrn_reflns_limit_h_max 8
_diffrn_reflns_limit_h_min -6
_diffrn_reflns_limit_k_max 12
_diffrn_reflns_limit_k_min -11
_diffrn_reflns_limit_l_max 34
_diffrn_reflns_limit_l_min -33
_diffrn_reflns_number 20324
_diffrn_reflns_point_group_measured_fraction_full 0.995
_diffrn_reflns_point_group_measured_fraction_max 0.965
_diffrn_reflns_theta_full 67.684
_diffrn_reflns_theta_max 77.132
_diffrn_reflns_theta_min 3.224
_diffrn_source 'Rotating-anode X-ray tube'
_diffrn_source_type 'PhotonJet R (Cu) X-ray Source'
_exptl_absorpt_coefficient_mu 4.382
_exptl_absorpt_correction_T_max 1.00000
_exptl_absorpt_correction_T_min 0.73190
_exptl_absorpt_correction_type multi-scan
_exptl_absorpt_process_details
;
CrysAlisPro 1.171.43.141a (Rigaku Oxford Diffraction, 2024)
Empirical absorption correction using spherical harmonics,
implemented in SCALE3 ABSPACK scaling algorithm.
;
_exptl_crystal_colour colourless
_exptl_crystal_colour_primary colourless
_exptl_crystal_density_diffrn 1.576
_exptl_crystal_description needle
_exptl_crystal_F_000 888
_exptl_crystal_size_max 0.1
_exptl_crystal_size_mid 0.03
_exptl_crystal_size_min 0.03
_refine_diff_density_max 0.288
_refine_diff_density_min -0.313
_refine_diff_density_rms 0.050
_refine_ls_abs_structure_details
;
 Flack x determined using 1470 quotients [(I+)-(I-)]/[(I+)+(I-)]
 (Parsons, Flack and Wagner, Acta Cryst. B69 (2013) 249-259).
;
_refine_ls_abs_structure_Flack -0.020(8)
_refine_ls_extinction_method none
_refine_ls_goodness_of_fit_ref 1.088
_refine_ls_hydrogen_treatment constr
_refine_ls_matrix_type full
_refine_ls_number_parameters 235
_refine_ls_number_reflns 3795
_refine_ls_number_restraints 0
_refine_ls_restrained_S_all 1.088
_refine_ls_R_factor_all 0.0249
_refine_ls_R_factor_gt 0.0231
_refine_ls_shift/su_max 0.002
_refine_ls_shift/su_mean 0.000
_refine_ls_structure_factor_coef Fsqd
_refine_ls_weighting_details 'w=1/[\s^2^(Fo^2^)+(0.0153P)^2^+1.0463P] where P=(Fo^2^+2Fc^2^)/3'
_refine_ls_weighting_scheme calc
_refine_ls_wR_factor_gt 0.0520
_refine_ls_wR_factor_ref 0.0532
_reflns_Friedel_coverage 0.701
_reflns_Friedel_fraction_full 0.993
_reflns_Friedel_fraction_max 0.948
_reflns_number_gt 3678
_reflns_number_total 3795
_reflns_threshold_expression 'I > 2\s(I)'
_cod_data_source_file d5sc06981e2.cif
_cod_data_source_block chenzmwzw-3-23a_auto
_cod_database_code 1576735
_shelx_shelxl_version_number 2018/3
_chemical_oxdiff_formula CHOSBr
_shelx_space_group_comment
;
The symmetry employed for this shelxl refinement is uniquely defined
by the following loop, which should always be used as a source of
symmetry information in preference to the above space-group names.
They are only intended as comments.
;
_shelx_estimated_absorpt_t_max 0.880
_shelx_estimated_absorpt_t_min 0.668
_olex2_refinement_description
;
1. Fixed Uiso
 At 1.2 times of:
  All C(H) groups, All C(H,H) groups
2.a Secondary CH2 refined with riding coordinates:
 C5(H5A,H5B), C6(H6A,H6B), C7(H7A,H7B)
2.b Aromatic/amide H refined with riding coordinates:
 C9(H9), C10(H10), C12(H12), C13(H13), C16(H16), C17(H17), C18(H18), C19(H19)
2.c X=CH2 refined with riding coordinates:
 C2(H2A,H2B)
;
_olex2_submission_special_instructions 'No special instructions were received'
_oxdiff_exptl_absorpt_empirical_details
;
Empirical correction (ABSPACK) includes:
- Absorption correction using spherical harmonics
- Frame scaling
;
_oxdiff_exptl_absorpt_empirical_full_max 1.398
_oxdiff_exptl_absorpt_empirical_full_min 0.685

loop_
_space_group_symop_operation_xyz
'x, y, z'
'-x+1/2, -y, z+1/2'
'-x, y+1/2, -z+1/2'
'x+1/2, -y+1/2, -z'

loop_
_atom_site_label
_atom_site_type_symbol
_atom_site_fract_x
_atom_site_fract_y
_atom_site_fract_z
_atom_site_U_iso_or_equiv
_atom_site_adp_type
_atom_site_occupancy
_atom_site_site_symmetry_order
_atom_site_calc_flag
_atom_site_refinement_flags_posn
_atom_site_refinement_flags_adp
_atom_site_refinement_flags_occupancy
_atom_site_disorder_assembly
_atom_site_disorder_group
Br1 Br 1.07318(6) 0.17598(3) 0.57357(2) 0.03769(10) Uani 1 1 d . . . . .
S1 S 0.42105(11) 0.62612(7) 0.67191(2) 0.02567(14) Uani 1 1 d . . . . .
F1 F 0.1468(3) 0.8682(2) 0.69731(8) 0.0414(5) Uani 1 1 d . . . . .
F2 F 0.0227(2) 0.6745(2) 0.71929(7) 0.0376(4) Uani 1 1 d . . . . .
F3 F 0.0036(3) 0.8524(2) 0.76631(8) 0.0486(5) Uani 1 1 d . . . . .
O1 O 0.8601(3) 0.8519(2) 0.55752(7) 0.0295(5) Uani 1 1 d . . . . .
C1 C 0.5715(4) 0.7498(3) 0.64280(8) 0.0198(5) Uani 1 1 d . . . . .
C2 C 0.6534(4) 0.8560(3) 0.66504(10) 0.0239(6) Uani 1 1 d . . . . .
H2A H 0.733908 0.916734 0.647220 0.029 Uiso 1 1 calc R U . . .
H2B H 0.631705 0.871384 0.698810 0.029 Uiso 1 1 calc R U . . .
C3 C 0.5946(4) 0.7132(3) 0.58854(9) 0.0205(5) Uani 1 1 d . . . . .
C4 C 0.6903(4) 0.8380(3) 0.56293(9) 0.0243(6) Uani 1 1 d . . . . .
C5 C 0.5378(5) 0.9341(4) 0.54374(12) 0.0377(8) Uani 1 1 d . . . . .
H5A H 0.545399 0.941566 0.507779 0.045 Uiso 1 1 calc R U . . .
H5B H 0.551820 1.027642 0.558012 0.045 Uiso 1 1 calc R U . . .
C6 C 0.3487(5) 0.8689(4) 0.55922(11) 0.0326(7) Uani 1 1 d . . . . .
H6A H 0.248362 0.885254 0.534494 0.039 Uiso 1 1 calc R U . . .
H6B H 0.305450 0.905942 0.591009 0.039 Uiso 1 1 calc R U . . .
C7 C 0.3976(4) 0.7149(3) 0.56299(9) 0.0252(6) Uani 1 1 d . . . . .
H7A H 0.405150 0.672016 0.530257 0.030 Uiso 1 1 calc R U . . .
H7B H 0.301294 0.664940 0.582627 0.030 Uiso 1 1 calc R U . . .
C8 C 0.7105(4) 0.5811(3) 0.58343(9) 0.0200(5) Uani 1 1 d . . . . .
C9 C 0.8886(4) 0.5723(3) 0.60650(9) 0.0228(6) Uani 1 1 d . . . . .
H9 H 0.934671 0.649252 0.624542 0.027 Uiso 1 1 calc R U . . .
C10 C 0.9981(4) 0.4541(3) 0.60350(10) 0.0233(6) Uani 1 1 d . . . . .
H10 H 1.117945 0.448699 0.619482 0.028 Uiso 1 1 calc R U . . .
C11 C 0.9293(4) 0.3432(3) 0.57663(9) 0.0246(5) Uani 1 1 d . . . . .
C12 C 0.7566(4) 0.3486(3) 0.55316(10) 0.0269(6) Uani 1 1 d . . . . .
H12 H 0.712458 0.271594 0.534831 0.032 Uiso 1 1 calc R U . . .
C13 C 0.6470(4) 0.4682(3) 0.55655(10) 0.0241(6) Uani 1 1 d . . . . .
H13 H 0.527548 0.472740 0.540317 0.029 Uiso 1 1 calc R U . . .
C14 C 0.4443(4) 0.6708(3) 0.73464(8) 0.0219(5) Uani 1 1 d . . . . .
C15 C 0.3030(4) 0.7428(3) 0.76018(10) 0.0241(6) Uani 1 1 d . . . . .
C16 C 0.3304(5) 0.7730(3) 0.80930(11) 0.0303(7) Uani 1 1 d . . . . .
H16 H 0.234784 0.821479 0.826876 0.036 Uiso 1 1 calc R U . . .
C17 C 0.4957(5) 0.7328(3) 0.83263(11) 0.0320(7) Uani 1 1 d . . . . .
H17 H 0.513962 0.755070 0.866053 0.038 Uiso 1 1 calc R U . . .
C18 C 0.6342(4) 0.6607(3) 0.80779(10) 0.0300(6) Uani 1 1 d . . . . .
H18 H 0.747203 0.632549 0.824100 0.036 Uiso 1 1 calc R U . . .
C19 C 0.6083(4) 0.6292(3) 0.75871(10) 0.0261(6) Uani 1 1 d . . . . .
H19 H 0.703496 0.578886 0.741611 0.031 Uiso 1 1 calc R U . . .
C20 C 0.1202(4) 0.7843(3) 0.73593(12) 0.0333(7) Uani 1 1 d . . . . .

loop_
_atom_site_aniso_label
_atom_site_aniso_U_11
_atom_site_aniso_U_22
_atom_site_aniso_U_33
_atom_site_aniso_U_23
_atom_site_aniso_U_13
_atom_site_aniso_U_12
Br1 0.0594(2) 0.02876(15) 0.02488(14) -0.00364(12) -0.00113(15) 0.01510(16)
S1 0.0315(3) 0.0299(3) 0.0156(3) -0.0026(2) 0.0029(3) -0.0103(3)
F1 0.0363(10) 0.0415(11) 0.0465(11) 0.0101(9) -0.0117(8) -0.0016(8)
F2 0.0243(9) 0.0456(11) 0.0430(10) -0.0057(9) -0.0006(7) -0.0084(8)
F3 0.0316(9) 0.0580(14) 0.0563(13) -0.0156(11) 0.0035(8) 0.0136(9)
O1 0.0321(12) 0.0319(12) 0.0246(10) -0.0008(8) 0.0066(8) -0.0058(9)
C1 0.0190(12) 0.0232(13) 0.0170(11) -0.0003(9) 0.0011(11) 0.0011(11)
C2 0.0260(13) 0.0246(15) 0.0210(13) -0.0001(10) 0.0030(10) -0.0021(11)
C3 0.0203(14) 0.0246(13) 0.0167(11) 0.0000(9) 0.0011(10) -0.0022(11)
C4 0.0271(15) 0.0292(14) 0.0166(12) -0.0008(11) 0.0049(10) -0.0014(12)
C5 0.042(2) 0.0378(18) 0.0336(16) 0.0134(14) 0.0050(14) 0.0048(14)
C6 0.0322(16) 0.0417(18) 0.0240(14) 0.0072(12) -0.0019(12) 0.0093(14)
C7 0.0221(15) 0.0356(15) 0.0178(12) 0.0014(10) -0.0017(10) 0.0019(11)
C8 0.0223(14) 0.0241(13) 0.0137(12) -0.0012(9) 0.0031(9) -0.0014(10)
C9 0.0241(15) 0.0254(13) 0.0190(12) -0.0033(10) 0.0012(10) -0.0023(11)
C10 0.0229(13) 0.0281(15) 0.0190(13) 0.0004(11) 0.0024(10) 0.0014(11)
C11 0.0370(14) 0.0209(12) 0.0160(10) 0.0009(10) 0.0063(12) 0.0034(12)
C12 0.0401(16) 0.0234(14) 0.0172(12) -0.0032(10) -0.0012(11) -0.0065(12)
C13 0.0268(14) 0.0281(14) 0.0174(12) -0.0014(10) -0.0009(10) -0.0040(11)
C14 0.0252(13) 0.0241(12) 0.0165(11) -0.0011(10) 0.0033(10) -0.0052(12)
C15 0.0246(14) 0.0262(14) 0.0215(13) 0.0004(11) 0.0038(11) -0.0033(11)
C16 0.0345(17) 0.0320(16) 0.0243(14) -0.0049(12) 0.0089(12) -0.0009(13)
C17 0.0446(18) 0.0343(17) 0.0169(12) -0.0032(12) 0.0006(12) -0.0048(13)
C18 0.0330(16) 0.0336(16) 0.0234(13) 0.0034(13) -0.0071(11) -0.0018(13)
C19 0.0256(15) 0.0300(14) 0.0226(13) -0.0019(10) 0.0038(11) -0.0012(11)
C20 0.0278(17) 0.0378(17) 0.0343(15) -0.0034(13) 0.0031(12) -0.0008(12)

loop_
_atom_type_symbol
_atom_type_description
_atom_type_scat_dispersion_real
_atom_type_scat_dispersion_imag
_atom_type_scat_source
C C 0.0181 0.0091 'International Tables Vol C Tables 4.2.6.8 and 6.1.1.4'
H H 0.0000 0.0000 'International Tables Vol C Tables 4.2.6.8 and 6.1.1.4'
Br Br -0.6763 1.2805 'International Tables Vol C Tables 4.2.6.8 and 6.1.1.4'
F F 0.0727 0.0534 'International Tables Vol C Tables 4.2.6.8 and 6.1.1.4'
O O 0.0492 0.0322 'International Tables Vol C Tables 4.2.6.8 and 6.1.1.4'
S S 0.3331 0.5567 'International Tables Vol C Tables 4.2.6.8 and 6.1.1.4'

loop_
_geom_angle_atom_site_label_1
_geom_angle_atom_site_label_2
_geom_angle_atom_site_label_3
_geom_angle
_geom_angle_site_symmetry_1
_geom_angle_site_symmetry_3
_geom_angle_publ_flag
C14 S1 C1 102.44(12) . . ?
C2 C1 S1 124.8(2) . . ?
C2 C1 C3 125.3(2) . . ?
C3 C1 S1 109.96(18) . . ?
C1 C3 C4 107.8(2) . . ?
C1 C3 C7 109.9(2) . . ?
C4 C3 C7 100.0(2) . . ?
C8 C3 C1 109.8(2) . . ?
C8 C3 C4 112.4(2) . . ?
C8 C3 C7 116.4(2) . . ?
O1 C4 C3 124.7(3) . . ?
O1 C4 C5 126.0(3) . . ?
C5 C4 C3 109.2(2) . . ?
C4 C5 C6 105.3(2) . . ?
C5 C6 C7 103.0(2) . . ?
C6 C7 C3 103.9(2) . . ?
C9 C8 C3 119.1(2) . . ?
C13 C8 C3 122.5(2) . . ?
C13 C8 C9 118.5(3) . . ?
C10 C9 C8 121.3(3) . . ?
C9 C10 C11 118.6(3) . . ?
C10 C11 Br1 119.6(2) . . ?
C12 C11 Br1 118.6(2) . . ?
C12 C11 C10 121.8(3) . . ?
C11 C12 C13 119.2(3) . . ?
C8 C13 C12 120.7(3) . . ?
C15 C14 S1 122.6(2) . . ?
C19 C14 S1 117.7(2) . . ?
C19 C14 C15 119.6(2) . . ?
C14 C15 C20 121.2(2) . . ?
C16 C15 C14 119.4(3) . . ?
C16 C15 C20 119.4(3) . . ?
C17 C16 C15 120.4(3) . . ?
C18 C17 C16 120.4(3) . . ?
C17 C18 C19 119.8(3) . . ?
C14 C19 C18 120.4(3) . . ?
F1 C20 C15 113.1(2) . . ?
F2 C20 F1 106.2(2) . . ?
F2 C20 C15 112.0(3) . . ?
F3 C20 F1 106.1(3) . . ?
F3 C20 F2 106.7(2) . . ?
F3 C20 C15 112.2(3) . . ?

loop_
_geom_bond_atom_site_label_1
_geom_bond_atom_site_label_2
_geom_bond_distance
_geom_bond_site_symmetry_2
_geom_bond_publ_flag
Br1 C11 1.908(3) . ?
S1 C1 1.783(3) . ?
S1 C14 1.781(2) . ?
F1 C20 1.347(4) . ?
F2 C20 1.343(4) . ?
F3 C20 1.340(4) . ?
O1 C4 1.208(3) . ?
C1 C2 1.325(4) . ?
C1 C3 1.538(3) . ?
C3 C4 1.549(4) . ?
C3 C7 1.550(4) . ?
C3 C8 1.521(4) . ?
C4 C5 1.512(4) . ?
C5 C6 1.529(5) . ?
C6 C7 1.531(4) . ?
C8 C9 1.404(4) . ?
C8 C13 1.390(4) . ?
C9 C10 1.380(4) . ?
C10 C11 1.387(4) . ?
C11 C12 1.373(4) . ?
C12 C13 1.392(4) . ?
C14 C15 1.399(4) . ?
C14 C19 1.386(4) . ?
C15 C16 1.391(4) . ?
C15 C20 1.499(4) . ?
C16 C17 1.380(5) . ?
C17 C18 1.376(4) . ?
C18 C19 1.392(4) . ?
